data_4073483
loop_
_publ_author_name
'Zhao, Liang'
'Mak, Thomas C. W.'

_publ_section_title
;
 Silver(I)&#x2212;Thiophene \p Interaction in the Assembly of Coordination
 Networks with the Supramolecular Synthons
 R&#x2212;C&#x22EE;C&#x2283;Agn(R = 2- or 3-thienyl;n= 4)&#x2020;
;
_journal_issue 18
_journal_name_full Organometallics
_journal_page_first 4439
_journal_paper_doi 10.1021/om700370p
_journal_volume 26
_journal_year 2007
_chemical_formula_sum 'C30 H9 Ag10 F24 N O16 S2'
_chemical_formula_weight 2238.20
_chemical_name_common '2[(C4H3S-2)CCAg] &#x00B7; 8AgCF3CO2 &#x00B7; CH3CN'
_chemical_name_systematic
; 
 ? 
;
_space_group_IT_number 2
_symmetry_cell_setting triclinic
_symmetry_space_group_name_Hall '-P 1'
_symmetry_space_group_name_H-M 'P -1'
_atom_sites_solution_hydrogens geom
_atom_sites_solution_primary direct
_atom_sites_solution_secondary difmap
_audit_creation_method SHELXL-97
_cell_angle_alpha 77.610(2)
_cell_angle_beta 73.911(2)
_cell_angle_gamma 88.355(2)
_cell_formula_units_Z 2
_cell_length_a 11.3378(12)
_cell_length_b 12.2505(13)
_cell_length_c 20.313(2)
_cell_measurement_temperature 293(2)
_cell_volume 2646.3(5)
_computing_structure_refinement 'SHELXL-97 (Sheldrick, 1997)'
_computing_structure_solution 'SHELXS-97 (Sheldrick, 1990)'
_diffrn_ambient_temperature 293(2)
_diffrn_measured_fraction_theta_full 0.978
_diffrn_measured_fraction_theta_max 0.978
_diffrn_radiation_monochromator graphite
_diffrn_radiation_source 'fine-focus sealed tube'
_diffrn_radiation_type MoK\a
_diffrn_radiation_wavelength 0.71073
_diffrn_reflns_av_R_equivalents 0.0226
_diffrn_reflns_av_sigmaI/netI 0.0358
_diffrn_reflns_limit_h_max 15
_diffrn_reflns_limit_h_min -11
_diffrn_reflns_limit_k_max 16
_diffrn_reflns_limit_k_min -16
_diffrn_reflns_limit_l_max 27
_diffrn_reflns_limit_l_min -25
_diffrn_reflns_number 19252
_diffrn_reflns_theta_full 28.31
_diffrn_reflns_theta_max 28.31
_diffrn_reflns_theta_min 1.07
_exptl_absorpt_coefficient_mu 3.839
_exptl_absorpt_correction_T_max 1.000000
_exptl_absorpt_correction_T_min 0.748139
_exptl_absorpt_correction_type multi-scan
_exptl_crystal_colour Yellow
_exptl_crystal_density_diffrn 2.809
_exptl_crystal_density_method 'not measured'
_exptl_crystal_description Block
_exptl_crystal_F_000 2084
_exptl_crystal_size_max 0.32
_exptl_crystal_size_mid 0.31
_exptl_crystal_size_min 0.27
_refine_diff_density_max 1.349
_refine_diff_density_min -1.097
_refine_diff_density_rms 0.133
_refine_ls_extinction_coef 0.00059(6)
_refine_ls_extinction_expression Fc^*^=kFc[1+0.001xFc^2^\l^3^/sin(2\q)]^-1/4^
_refine_ls_extinction_method SHELXL
_refine_ls_goodness_of_fit_ref 1.045
_refine_ls_hydrogen_treatment mixed
_refine_ls_matrix_type full
_refine_ls_number_parameters 966
_refine_ls_number_reflns 12862
_refine_ls_number_restraints 51
_refine_ls_restrained_S_all 1.046
_refine_ls_R_factor_all 0.0466
_refine_ls_R_factor_gt 0.0349
_refine_ls_shift/su_max 0.002
_refine_ls_shift/su_mean 0.000
_refine_ls_structure_factor_coef Fsqd
_refine_ls_weighting_details 'calc w=1/[\s^2^(Fo^2^)+(0.0412P)^2^+4.8271P] where P=(Fo^2^+2Fc^2^)/3'
_refine_ls_weighting_scheme calc
_refine_ls_wR_factor_gt 0.0899
_refine_ls_wR_factor_ref 0.0982
_reflns_number_gt 10246
_reflns_number_total 12862
_reflns_threshold_expression >2sigma(I)
_cod_data_source_file om700370p.cif
_cod_data_source_block Complex_2
_cod_depositor_comments
;
The following automatic conversions were performed:

'_symmetry_cell_setting' value 'Triclinic' changed to 'triclinic'
according to /home/saulius/struct/CIF-dictionaries/cif_core.dic
dictionary named 'cif_core.dic' version 2.4.1 from
2010-06-29.

'_exptl_absorpt_correction_type' value 'Multi-scan'
changed to 'multi-scan' according to
/home/saulius/struct/CIF-dictionaries/cif_core.dic dictionary named
'cif_core.dic' version 2.4.1 from 2010-06-29.

Automatic conversion script
Id: cif_fix_values 1715 2011-07-08 13:25:40Z adriana 
;
_cod_original_sg_symbol_H-M P-1
_cod_database_code 4073483

loop_
_symmetry_equiv_pos_as_xyz
'x, y, z'
'-x, -y, -z'

loop_
_atom_site_label
_atom_site_type_symbol
_atom_site_fract_x
_atom_site_fract_y
_atom_site_fract_z
_atom_site_U_iso_or_equiv
_atom_site_adp_type
_atom_site_occupancy
_atom_site_symmetry_multiplicity
_atom_site_calc_flag
_atom_site_refinement_flags
_atom_site_disorder_assembly
_atom_site_disorder_group
Ag1 Ag 0.12488(3) 0.66592(3) 0.676702(18) 0.04123(9) Uani 1 1 d . . .
Ag2 Ag 0.09845(4) 0.41979(3) 0.657940(19) 0.04468(10) Uani 1 1 d . . .
Ag3 Ag 0.01707(3) 0.60514(3) 0.578961(19) 0.04315(10) Uani 1 1 d . . .
Ag4 Ag 0.22125(4) 0.47468(3) 0.499598(19) 0.04589(10) Uani 1 1 d . . .
Ag5 Ag 0.13874(3) 0.67529(3) 0.171433(18) 0.04024(9) Uani 1 1 d . . .
Ag6 Ag 0.09851(3) 0.43755(3) 0.152871(18) 0.04212(10) Uani 1 1 d . . .
Ag7 Ag 0.02801(3) 0.62787(3) 0.070602(18) 0.04228(10) Uani 1 1 d . . .
Ag8 Ag 0.21354(4) 0.46732(3) 0.002162(19) 0.04520(10) Uani 1 1 d . . .
Ag9 Ag 0.01923(4) 0.10783(3) 0.73538(2) 0.04892(11) Uani 1 1 d . . .
Ag10 Ag -0.06450(4) -0.12391(3) 0.762127(19) 0.04464(10) Uani 1 1 d . . .
S1 S 0.50836(13) 0.69399(15) 0.45901(8) 0.0622(4) Uani 1 1 d . . .
C1 C 0.2039(4) 0.5700(3) 0.5894(2) 0.0313(8) Uani 1 1 d . . .
C2 C 0.3134(4) 0.5952(4) 0.5662(2) 0.0337(9) Uani 1 1 d . . .
C3 C 0.4396(4) 0.6309(4) 0.5435(2) 0.0325(8) Uani 1 1 d . . .
C4 C 0.5186(3) 0.6224(4) 0.5910(3) 0.0375(10) Uani 1 1 d . . .
H4A H 0.4992 0.5896 0.6386 0.045 Uiso 1 1 calc R . .
C5 C 0.6372(4) 0.6787(4) 0.5448(3) 0.0435(11) Uani 1 1 d . . .
H5A H 0.7039 0.6873 0.5617 0.052 Uiso 1 1 calc R . .
C6 C 0.6400(4) 0.7155(4) 0.4777(3) 0.0490(12) Uani 1 1 d . . .
H6A H 0.7093 0.7503 0.4440 0.059 Uiso 1 1 calc R . .
S2 S 0.51817(14) 0.69298(17) -0.04279(8) 0.0685(4) Uani 1 1 d . . .
C7 C 0.2119(4) 0.5794(4) 0.0817(2) 0.0325(8) Uani 1 1 d . . .
C8 C 0.3209(4) 0.6046(3) 0.0629(2) 0.0325(8) Uani 1 1 d . . .
C9 C 0.4467(4) 0.6381(3) 0.0417(2) 0.0316(8) Uani 1 1 d . . .
C10 C 0.5231(3) 0.6388(3) 0.0928(2) 0.0258(8) Uani 1 1 d . . .
H10A H 0.5011 0.6152 0.1414 0.031 Uiso 1 1 calc R . .
C11 C 0.6445(4) 0.6885(4) 0.0431(3) 0.0433(11) Uani 1 1 d . . .
H11A H 0.7119 0.6987 0.0591 0.052 Uiso 1 1 calc R . .
C12 C 0.6490(4) 0.7165(4) -0.0246(3) 0.0477(12) Uani 1 1 d . . .
H12A H 0.7196 0.7469 -0.0591 0.057 Uiso 1 1 calc R . .
O1 O 0.1790(4) 1.0346(3) 0.6691(2) 0.0628(11) Uani 1 1 d . . .
O2 O 0.1211(3) 0.8568(3) 0.68389(19) 0.0492(8) Uani 1 1 d . . .
C13 C 0.1901(5) 0.9408(4) 0.6564(3) 0.0430(11) Uani 1 1 d . A .
C14 C 0.3049(6) 0.9240(5) 0.5976(4) 0.074(2) Uani 1 1 d D . .
F11 F 0.326(5) 1.006(3) 0.549(2) 0.21(2) Uani 0.365(11) 1 d P A 1
F12 F 0.403(2) 0.920(6) 0.6214(19) 0.236(19) Uani 0.365(11) 1 d P A 1
F13 F 0.312(4) 0.846(2) 0.575(2) 0.19(2) Uani 0.365(11) 1 d P A 1
F11' F 0.3705(11) 0.8431(10) 0.6226(6) 0.096(4) Uani 0.635(11) 1 d PD A 2
F12' F 0.2730(15) 0.8883(16) 0.5476(6) 0.117(6) Uani 0.635(11) 1 d PD A 2
F13' F 0.3746(13) 1.0120(11) 0.5708(10) 0.138(10) Uani 0.635(11) 1 d PD A 2
O3 O 0.1587(3) 0.3164(3) 0.35884(17) 0.0479(8) Uani 1 1 d . . .
O4 O 0.0956(3) 0.3300(3) 0.26276(15) 0.0385(7) Uani 1 1 d . . .
C15 C 0.1744(4) 0.3252(4) 0.2956(2) 0.0348(9) Uani 1 1 d . A .
C16 C 0.3096(5) 0.3376(5) 0.2505(3) 0.0518(13) Uani 1 1 d D . .
F21 F 0.341(3) 0.440(2) 0.2469(17) 0.114(11) Uani 0.365(11) 1 d P A 1
F22 F 0.331(3) 0.321(4) 0.1868(17) 0.090(11) Uani 0.365(11) 1 d P A 1
F23 F 0.387(3) 0.267(3) 0.281(2) 0.075(8) Uani 0.365(11) 1 d P A 1
F21' F 0.3469(13) 0.4430(11) 0.2218(9) 0.101(6) Uani 0.635(11) 1 d PD A 2
F22' F 0.324(2) 0.2897(18) 0.1969(9) 0.077(5) Uani 0.635(11) 1 d PD A 2
F23' F 0.3848(14) 0.2933(16) 0.2851(9) 0.067(4) Uani 0.635(11) 1 d PD A 2
O5 O -0.1491(3) 0.4802(3) 0.10110(16) 0.0430(8) Uani 1 1 d . . .
O6 O -0.1267(3) 0.4371(3) 0.20897(16) 0.0428(8) Uani 1 1 d . . .
C17 C -0.1841(4) 0.4399(4) 0.1649(2) 0.0326(9) Uani 1 1 d . A .
C18 C -0.3149(5) 0.3888(6) 0.1944(3) 0.0610(16) Uani 1 1 d . . .
F31 F -0.3861(16) 0.4712(16) 0.2233(12) 0.079(5) Uani 0.365(11) 1 d P A 1
F32 F -0.3334(15) 0.3127(18) 0.2470(7) 0.068(5) Uani 0.365(11) 1 d P A 1
F33 F -0.3768(16) 0.3797(15) 0.1442(11) 0.056(4) Uani 0.365(11) 1 d P A 1
F31' F -0.3069(16) 0.2812(14) 0.2270(11) 0.189(10) Uani 0.635(11) 1 d PD A 2
F32' F -0.3625(15) 0.3787(16) 0.1512(9) 0.155(8) Uani 0.635(11) 1 d PD A 2
F33' F -0.3807(14) 0.426(2) 0.2415(9) 0.212(12) Uani 0.635(11) 1 d PD A 2
O7 O -0.1392(3) 0.7126(3) 0.13496(17) 0.0515(9) Uani 1 1 d . . .
O8 O -0.0791(3) 0.6990(3) 0.23234(16) 0.0388(7) Uani 1 1 d . . .
C19 C -0.1547(4) 0.7126(4) 0.1970(2) 0.0372(9) Uani 1 1 d . A .
C20 C -0.2843(5) 0.7331(5) 0.2380(3) 0.074(2) Uani 1 1 d D . .
F41 F -0.344(2) 0.6357(14) 0.255(2) 0.23(2) Uani 0.365(11) 1 d PD A 1
F42 F -0.2954(16) 0.759(3) 0.2984(8) 0.113(8) Uani 0.365(11) 1 d PD A 1
F43 F -0.322(3) 0.823(3) 0.2024(12) 0.28(3) Uani 0.365(11) 1 d PD A 1
F41' F -0.2883(11) 0.8292(11) 0.2575(10) 0.174(9) Uani 0.635(11) 1 d PD A 2
F42' F -0.3681(6) 0.7395(9) 0.2048(4) 0.073(3) Uani 0.635(11) 1 d PD A 2
F43' F -0.3275(9) 0.6587(13) 0.2969(4) 0.149(8) Uani 0.635(11) 1 d PD A 2
O9 O 0.0481(3) 0.2513(3) 0.62533(16) 0.0462(8) Uani 1 1 d . . .
O10 O 0.0632(3) 0.3372(3) 0.51520(16) 0.0412(7) Uani 1 1 d . . .
C21 C 0.0344(4) 0.2572(4) 0.5666(2) 0.0354(9) Uani 1 1 d . A .
C22 C -0.0196(8) 0.1539(6) 0.5528(3) 0.080(2) Uani 1 1 d D . .
F51 F 0.064(4) 0.087(3) 0.538(3) 0.22(2) Uani 0.365(11) 1 d P A 1
F52 F -0.074(3) 0.1683(17) 0.5070(12) 0.102(9) Uani 0.365(11) 1 d P A 1
F53 F -0.105(4) 0.108(3) 0.6110(17) 0.191(19) Uani 0.365(11) 1 d P A 1
F51' F -0.1188(19) 0.1815(15) 0.5341(13) 0.182(11) Uani 0.635(11) 1 d PD A 2
F52' F -0.0498(17) 0.0725(9) 0.6047(7) 0.103(5) Uani 0.635(11) 1 d PD A 2
F53' F 0.054(2) 0.1192(14) 0.5024(9) 0.218(14) Uani 0.635(11) 1 d PD A 2
O11 O 0.1558(3) 0.5412(3) 0.39753(16) 0.0450(8) Uani 1 1 d . . .
O12 O 0.1286(3) 0.5970(3) 0.29109(16) 0.0423(8) Uani 1 1 d . . .
C23 C 0.1860(4) 0.5932(4) 0.3358(2) 0.0334(9) Uani 1 1 d . A .
C24 C 0.3069(6) 0.6633(6) 0.3115(3) 0.0623(16) Uani 1 1 d . . .
F61 F 0.315(4) 0.714(3) 0.3591(14) 0.177(18) Uani 0.365(11) 1 d P A 1
F62 F 0.321(3) 0.733(3) 0.2558(15) 0.131(15) Uani 0.365(11) 1 d P A 1
F63 F 0.3978(19) 0.598(3) 0.300(3) 0.187(17) Uani 0.365(11) 1 d P A 1
F61' F 0.3533(13) 0.6883(15) 0.2442(7) 0.093(5) Uani 0.635(11) 1 d PD A 2
F62' F 0.3870(11) 0.6193(15) 0.3399(8) 0.129(8) Uani 0.635(11) 1 d PD A 2
F63' F 0.2844(15) 0.7610(12) 0.3308(11) 0.157(8) Uani 0.635(11) 1 d PD A 2
O13 O 0.1696(5) 1.0534(3) 0.1369(3) 0.0916(18) Uani 1 1 d . . .
O14 O 0.1386(3) 0.8699(3) 0.17536(19) 0.0521(9) Uani 1 1 d . . .
C25 C 0.1908(5) 0.9565(4) 0.1343(3) 0.0570(14) Uani 1 1 d . A .
C26 C 0.2977(9) 0.9385(6) 0.0720(5) 0.092(3) Uani 1 1 d D . .
F71 F 0.3753(15) 1.0145(18) 0.0533(14) 0.118(10) Uani 0.365(11) 1 d P A 1
F72 F 0.376(2) 0.8571(16) 0.1007(13) 0.113(8) Uani 0.365(11) 1 d P A 1
F73 F 0.255(3) 0.899(4) 0.0328(16) 0.24(2) Uani 0.365(11) 1 d P A 1
F71' F 0.2818(12) 0.8582(7) 0.0443(6) 0.107(6) Uani 0.635(11) 1 d PD A 2
F72' F 0.318(2) 1.0254(11) 0.0202(8) 0.211(12) Uani 0.635(11) 1 d PD A 2
F73' F 0.394(2) 0.917(3) 0.0931(13) 0.281(17) Uani 0.635(11) 1 d PD A 2
O15 O -0.0530(3) -0.3231(3) 0.97617(16) 0.0407(7) Uani 1 1 d . . .
O16 O -0.0313(3) -0.2658(3) 0.86184(16) 0.0451(8) Uani 1 1 d . . .
C27 C -0.0126(4) -0.2599(4) 0.9177(2) 0.0346(9) Uani 1 1 d . A .
C28 C 0.0767(6) -0.1649(5) 0.9156(3) 0.0645(17) Uani 1 1 d D . .
F81 F 0.042(2) -0.114(3) 0.9705(12) 0.102(8) Uani 0.365(11) 1 d PD A 1
F82 F 0.101(3) -0.081(3) 0.8585(15) 0.105(10) Uani 0.365(11) 1 d PD A 1
F83 F 0.1839(17) -0.213(2) 0.9207(16) 0.103(8) Uani 0.365(11) 1 d PD A 1
F81' F 0.1183(16) -0.1044(14) 0.8539(7) 0.098(6) Uani 0.635(11) 1 d PD A 2
F82' F 0.1669(13) -0.2001(14) 0.9388(9) 0.152(9) Uani 0.635(11) 1 d PD A 2
F83' F 0.0154(17) -0.1009(14) 0.9552(10) 0.161(9) Uani 0.635(11) 1 d PD A 2
N1 N -0.2345(8) -0.0629(7) 0.7272(6) 0.136(4) Uani 1 1 d . . .
C29 C -0.3250(12) -0.0333(9) 0.7214(10) 0.206(8) Uani 1 1 d . . .
C30 C -0.4833(16) -0.0149(12) 0.7380(14) 0.44(3) Uani 1 1 d . . .
H30A H -0.5000 0.0628 0.7362 0.666 Uiso 1 1 calc R . .
H30B H -0.5246 -0.0579 0.7837 0.666 Uiso 1 1 calc R . .
H30C H -0.5122 -0.0394 0.7032 0.666 Uiso 1 1 calc R . .

loop_
_atom_site_aniso_label
_atom_site_aniso_U_11
_atom_site_aniso_U_22
_atom_site_aniso_U_33
_atom_site_aniso_U_23
_atom_site_aniso_U_13
_atom_site_aniso_U_12
Ag1 0.0414(2) 0.0477(2) 0.03637(18) -0.01693(15) -0.00767(14) 0.00147(15)
Ag2 0.0436(2) 0.04222(19) 0.04167(19) 0.00495(15) -0.01063(16) -0.01036(15)
Ag3 0.02817(17) 0.0644(2) 0.03780(18) -0.00704(16) -0.01403(14) 0.00575(15)
Ag4 0.0471(2) 0.0581(2) 0.03749(19) -0.01898(16) -0.01253(16) -0.00598(17)
Ag5 0.0433(2) 0.04484(19) 0.03519(17) -0.01581(14) -0.00978(14) 0.00231(15)
Ag6 0.0410(2) 0.04317(19) 0.03634(18) 0.00574(14) -0.01078(15) -0.01195(15)
Ag7 0.02961(17) 0.0599(2) 0.03845(18) -0.00603(16) -0.01508(14) 0.00561(15)
Ag8 0.0478(2) 0.0560(2) 0.03536(18) -0.01726(16) -0.01099(15) -0.00487(17)
Ag9 0.0603(3) 0.03577(18) 0.0414(2) -0.00920(15) 0.00225(17) -0.00451(16)
Ag10 0.0494(2) 0.03542(17) 0.04269(19) -0.00738(14) -0.00308(16) 0.00008(15)
S1 0.0366(7) 0.0903(11) 0.0523(8) 0.0005(7) -0.0116(6) -0.0075(7)
C1 0.0245(19) 0.039(2) 0.032(2) -0.0092(17) -0.0076(16) -0.0028(16)
C2 0.030(2) 0.035(2) 0.037(2) -0.0098(17) -0.0100(17) 0.0016(17)
C3 0.0230(19) 0.038(2) 0.037(2) -0.0093(17) -0.0083(16) 0.0001(16)
C4 0.0129(17) 0.048(2) 0.055(3) -0.021(2) -0.0070(17) 0.0008(16)
C5 0.025(2) 0.058(3) 0.056(3) -0.027(2) -0.014(2) 0.001(2)
C6 0.028(2) 0.055(3) 0.058(3) -0.011(2) -0.003(2) -0.005(2)
S2 0.0417(8) 0.1013(13) 0.0544(8) -0.0047(8) -0.0087(6) -0.0070(8)
C7 0.026(2) 0.038(2) 0.033(2) -0.0080(17) -0.0059(16) -0.0042(16)
C8 0.030(2) 0.033(2) 0.034(2) -0.0060(16) -0.0074(17) -0.0004(16)
C9 0.0219(19) 0.035(2) 0.035(2) -0.0060(16) -0.0046(16) -0.0002(15)
C10 0.0027(14) 0.0374(19) 0.0335(19) -0.0020(15) -0.0028(13) -0.0036(13)
C11 0.028(2) 0.051(3) 0.057(3) -0.020(2) -0.014(2) 0.0003(19)
C12 0.028(2) 0.050(3) 0.056(3) -0.008(2) 0.001(2) -0.006(2)
O1 0.056(2) 0.0423(19) 0.083(3) -0.0246(19) 0.001(2) 0.0006(17)
O2 0.047(2) 0.0387(17) 0.053(2) -0.0120(15) 0.0020(16) -0.0035(15)
C13 0.039(3) 0.038(2) 0.049(3) -0.010(2) -0.006(2) 0.0025(19)
C14 0.060(4) 0.050(3) 0.088(5) -0.015(3) 0.019(4) -0.005(3)
F11 0.30(5) 0.11(2) 0.097(15) 0.012(14) 0.11(2) 0.03(2)
F12 0.056(12) 0.40(6) 0.23(3) -0.04(4) -0.021(15) 0.04(3)
F13 0.21(4) 0.062(12) 0.19(3) -0.070(18) 0.14(3) -0.037(16)
F11' 0.074(7) 0.088(7) 0.100(7) -0.012(5) 0.009(5) 0.042(5)
F12' 0.113(7) 0.181(19) 0.057(5) -0.055(8) -0.004(5) 0.012(10)
F13' 0.090(7) 0.059(6) 0.19(2) -0.038(9) 0.086(10) -0.030(6)
O3 0.0395(18) 0.076(2) 0.0342(17) -0.0200(16) -0.0148(14) 0.0161(17)
O4 0.0333(16) 0.0529(18) 0.0297(15) -0.0042(13) -0.0124(12) -0.0045(14)
C15 0.029(2) 0.044(2) 0.033(2) -0.0109(18) -0.0090(17) 0.0032(17)
C16 0.032(3) 0.070(4) 0.052(3) -0.013(3) -0.012(2) 0.003(2)
F21 0.071(11) 0.072(12) 0.16(2) -0.052(14) 0.057(12) -0.044(9)
F22 0.036(8) 0.18(3) 0.032(7) -0.001(11) 0.008(6) 0.007(13)
F23 0.055(10) 0.084(12) 0.109(16) -0.047(9) -0.046(10) 0.035(7)
F21' 0.044(5) 0.079(7) 0.130(11) 0.033(7) 0.014(6) -0.009(4)
F22' 0.059(7) 0.122(9) 0.041(7) -0.030(8) 0.012(5) 0.011(6)
F23' 0.028(4) 0.107(12) 0.067(5) -0.030(6) -0.007(4) 0.019(5)
O5 0.0388(17) 0.059(2) 0.0289(15) -0.0011(14) -0.0111(13) -0.0085(15)
O6 0.0315(16) 0.063(2) 0.0340(16) -0.0037(15) -0.0135(13) -0.0037(15)
C17 0.025(2) 0.040(2) 0.030(2) -0.0018(17) -0.0067(16) -0.0006(16)
C18 0.038(3) 0.089(4) 0.048(3) 0.007(3) -0.012(3) -0.021(3)
F31 0.022(6) 0.088(8) 0.107(12) -0.012(7) 0.007(6) 0.030(6)
F32 0.035(6) 0.090(13) 0.055(6) 0.033(6) -0.009(5) -0.014(6)
F33 0.029(6) 0.093(9) 0.060(8) -0.023(7) -0.029(6) -0.008(6)
F31' 0.108(12) 0.092(10) 0.32(2) 0.089(12) -0.082(13) -0.058(8)
F32' 0.093(9) 0.279(18) 0.089(8) 0.020(9) -0.056(7) -0.108(10)
F33' 0.071(10) 0.42(4) 0.144(15) -0.15(2) 0.050(9) -0.084(15)
O7 0.050(2) 0.073(2) 0.0371(18) -0.0185(17) -0.0175(15) 0.0214(18)
O8 0.0352(16) 0.0483(18) 0.0338(16) -0.0059(13) -0.0127(13) -0.0027(14)
C19 0.036(2) 0.042(2) 0.036(2) -0.0117(18) -0.0105(18) 0.0018(18)
C20 0.048(3) 0.124(6) 0.064(4) -0.042(4) -0.026(3) 0.026(4)
F41 0.085(15) 0.25(3) 0.31(4) -0.18(4) 0.10(2) -0.09(2)
F42 0.050(8) 0.24(3) 0.067(9) -0.086(13) -0.011(7) 0.052(12)
F43 0.23(4) 0.45(6) 0.116(18) -0.02(3) 0.00(2) 0.27(4)
F41' 0.123(9) 0.248(18) 0.256(19) -0.219(18) -0.108(13) 0.111(12)
F42' 0.028(3) 0.136(7) 0.073(4) -0.043(5) -0.028(3) 0.018(4)
F43' 0.058(5) 0.31(2) 0.042(4) -0.003(7) 0.013(4) 0.025(10)
O9 0.066(2) 0.0402(17) 0.0324(16) -0.0031(13) -0.0162(16) -0.0078(16)
O10 0.0401(18) 0.0522(19) 0.0311(15) -0.0018(14) -0.0144(13) -0.0073(14)
C21 0.037(2) 0.037(2) 0.032(2) -0.0045(17) -0.0108(18) -0.0024(18)
C22 0.127(7) 0.061(4) 0.062(4) -0.001(3) -0.051(5) -0.031(4)
F51 0.33(5) 0.13(2) 0.38(6) -0.19(3) -0.28(5) 0.15(3)
F52 0.20(3) 0.050(7) 0.089(11) 0.004(7) -0.109(15) -0.041(10)
F53 0.22(4) 0.18(3) 0.14(2) 0.05(2) -0.04(2) -0.15(3)
F51' 0.204(18) 0.137(12) 0.26(2) -0.004(13) -0.180(19) -0.062(11)
F52' 0.187(15) 0.046(4) 0.093(8) 0.015(4) -0.088(9) -0.049(6)
F53' 0.35(3) 0.132(13) 0.127(10) -0.101(10) 0.066(15) -0.092(18)
O11 0.0427(19) 0.059(2) 0.0330(16) -0.0021(15) -0.0153(14) -0.0091(16)
O12 0.0310(16) 0.064(2) 0.0303(15) -0.0031(14) -0.0110(13) -0.0057(15)
C23 0.028(2) 0.040(2) 0.032(2) -0.0067(17) -0.0095(17) 0.0012(17)
C24 0.053(3) 0.070(4) 0.062(4) 0.002(3) -0.022(3) -0.023(3)
F61 0.24(4) 0.18(3) 0.132(16) 0.001(19) -0.10(2) -0.16(3)
F62 0.11(2) 0.12(2) 0.13(3) 0.09(2) -0.062(19) -0.068(16)
F63 0.027(8) 0.16(2) 0.33(5) -0.04(3) -0.001(18) 0.012(10)
F61' 0.047(5) 0.153(15) 0.058(5) -0.001(8) 0.007(4) -0.043(7)
F62' 0.064(8) 0.178(17) 0.132(10) 0.055(11) -0.069(8) -0.058(9)
F63' 0.153(11) 0.086(8) 0.212(19) -0.077(11) 0.022(11) -0.062(7)
O13 0.101(4) 0.038(2) 0.094(3) -0.010(2) 0.037(3) 0.006(2)
O14 0.055(2) 0.0371(17) 0.052(2) -0.0076(15) 0.0038(17) -0.0047(15)
C25 0.055(3) 0.041(3) 0.063(3) -0.016(2) 0.007(3) -0.002(2)
C26 0.093(6) 0.057(4) 0.093(6) -0.029(4) 0.040(5) -0.014(4)
F71 0.063(10) 0.072(11) 0.15(2) -0.024(12) 0.079(12) -0.025(8)
F72 0.099(14) 0.086(9) 0.113(13) -0.018(8) 0.029(11) 0.063(9)
F73 0.22(3) 0.45(6) 0.126(19) -0.19(3) -0.095(19) 0.13(4)
F71' 0.130(9) 0.062(4) 0.093(8) -0.037(4) 0.046(7) -0.010(5)
F72' 0.35(3) 0.057(5) 0.106(10) 0.000(6) 0.123(13) 0.009(11)
F73' 0.110(14) 0.40(4) 0.27(3) -0.06(3) 0.039(15) 0.09(3)
O15 0.0339(16) 0.0548(19) 0.0323(15) -0.0046(14) -0.0106(13) -0.0059(14)
O16 0.068(2) 0.0374(16) 0.0336(16) -0.0038(13) -0.0215(16) -0.0047(16)
C27 0.037(2) 0.035(2) 0.033(2) -0.0058(17) -0.0126(18) -0.0004(18)
C28 0.080(4) 0.059(3) 0.061(4) -0.002(3) -0.036(3) -0.023(3)
F81 0.099(11) 0.136(17) 0.082(10) -0.061(10) -0.008(9) -0.063(12)
F82 0.149(19) 0.048(8) 0.14(2) 0.020(8) -0.103(17) -0.036(9)
F83 0.037(7) 0.107(14) 0.18(2) -0.048(14) -0.033(9) 0.003(8)
F81' 0.113(9) 0.087(10) 0.076(7) 0.030(6) -0.027(6) -0.063(8)
F82' 0.152(14) 0.150(14) 0.162(12) 0.079(10) -0.132(12) -0.102(11)
F83' 0.27(2) 0.096(8) 0.149(13) -0.071(9) -0.077(12) -0.041(10)
N1 0.090(6) 0.097(6) 0.223(10) 0.005(6) -0.075(6) 0.000(4)
C29 0.132(10) 0.081(7) 0.41(2) 0.052(10) -0.161(14) -0.017(6)
C30 0.34(3) 0.159(16) 1.03(8) -0.17(3) -0.49(5) 0.140(19)

loop_
_atom_type_symbol
_atom_type_description
_atom_type_scat_dispersion_real
_atom_type_scat_dispersion_imag
_atom_type_scat_source
C C 0.0033 0.0016 'International Tables Vol C Tables 4.2.6.8 and 6.1.1.4'
H H 0.0000 0.0000 'International Tables Vol C Tables 4.2.6.8 and 6.1.1.4'
N N 0.0061 0.0033 'International Tables Vol C Tables 4.2.6.8 and 6.1.1.4'
O O 0.0106 0.0060 'International Tables Vol C Tables 4.2.6.8 and 6.1.1.4'
F F 0.0171 0.0103 'International Tables Vol C Tables 4.2.6.8 and 6.1.1.4'
S S 0.1246 0.1234 'International Tables Vol C Tables 4.2.6.8 and 6.1.1.4'
Ag Ag -0.8971 1.1015 'International Tables Vol C Tables 4.2.6.8 and 6.1.1.4'

loop_
_geom_angle_atom_site_label_1
_geom_angle_atom_site_label_2
_geom_angle_atom_site_label_3
_geom_angle
_geom_angle_site_symmetry_1
_geom_angle_site_symmetry_3
C1 Ag1 O2 134.97(13) . .
C1 Ag1 O6 113.40(14) . 2_566
O2 Ag1 O6 105.39(12) . 2_566
C1 Ag1 O4 124.23(12) . 2_566
O2 Ag1 O4 82.76(11) . 2_566
O6 Ag1 O4 81.04(10) 2_566 2_566
C1 Ag1 Ag3 49.65(10) . .
O2 Ag1 Ag3 117.52(10) . .
O6 Ag1 Ag3 129.11(8) 2_566 .
O4 Ag1 Ag3 78.68(7) 2_566 .
C1 Ag1 Ag2 44.35(10) . .
O2 Ag1 Ag2 171.89(10) . .
O6 Ag1 Ag2 79.89(9) 2_566 .
O4 Ag1 Ag2 92.14(8) 2_566 .
Ag3 Ag1 Ag2 55.008(12) . .
C1 Ag2 O8 140.17(13) . 2_566
C1 Ag2 O9 128.17(13) . .
O8 Ag2 O9 83.97(11) 2_566 .
C1 Ag2 O12 126.08(14) . 2_566
O8 Ag2 O12 78.09(10) 2_566 2_566
O9 Ag2 O12 78.14(12) . 2_566
C1 Ag2 Ag3 51.03(11) . .
O8 Ag2 Ag3 148.33(8) 2_566 .
O9 Ag2 Ag3 109.68(8) . .
O12 Ag2 Ag3 77.14(8) 2_566 .
C1 Ag2 Ag4 49.31(11) . .
O8 Ag2 Ag4 148.73(8) 2_566 .
O9 Ag2 Ag4 78.86(8) . .
O12 Ag2 Ag4 122.74(7) 2_566 .
Ag3 Ag2 Ag4 62.869(14) . .
C1 Ag2 Ag1 46.78(11) . .
O8 Ag2 Ag1 106.93(8) 2_566 .
O9 Ag2 Ag1 166.17(8) . .
O12 Ag2 Ag1 95.51(8) 2_566 .
Ag3 Ag2 Ag1 56.640(14) . .
Ag4 Ag2 Ag1 94.761(14) . .
C1 Ag3 O10 134.14(13) . 2_566
C1 Ag3 O3 136.06(13) . 2_566
O10 Ag3 O3 84.23(12) 2_566 2_566
C1 Ag3 O11 125.88(13) . 2_566
O10 Ag3 O11 76.99(11) 2_566 2_566
O3 Ag3 O11 75.63(13) 2_566 2_566
C1 Ag3 Ag2 50.91(11) . .
O10 Ag3 Ag2 143.43(9) 2_566 .
O3 Ag3 Ag2 114.34(9) 2_566 .
O11 Ag3 Ag2 77.78(8) 2_566 .
C1 Ag3 Ag1 52.47(11) . .
O10 Ag3 Ag1 147.74(9) 2_566 .
O3 Ag3 Ag1 83.76(8) 2_566 .
O11 Ag3 Ag1 128.11(7) 2_566 .
Ag2 Ag3 Ag1 68.352(15) . .
C1 Ag3 Ag4 49.43(11) . .
O10 Ag3 Ag4 93.83(9) 2_566 .
O3 Ag3 Ag4 171.72(10) 2_566 .
O11 Ag3 Ag4 96.09(8) 2_566 .
Ag2 Ag3 Ag4 63.122(15) . .
Ag1 Ag3 Ag4 101.858(16) . .
C1 Ag4 O11 125.14(14) . .
C1 Ag4 O10 117.52(13) . .
O11 Ag4 O10 79.23(11) . .
C1 Ag4 C5 134.13(15) . 2_666
O11 Ag4 C5 97.84(15) . 2_666
O10 Ag4 C5 82.53(13) . 2_666
C1 Ag4 C2 27.89(13) . .
O11 Ag4 C2 126.51(13) . .
O10 Ag4 C2 143.12(12) . .
C5 Ag4 C2 114.47(14) 2_666 .
C1 Ag4 Ag3 45.99(10) . .
O11 Ag4 Ag3 88.73(9) . .
O10 Ag4 Ag3 85.94(8) . .
C5 Ag4 Ag3 165.40(12) 2_666 .
C2 Ag4 Ag3 70.66(9) . .
C1 Ag4 Ag2 45.79(10) . .
O11 Ag4 Ag2 135.83(9) . .
O10 Ag4 Ag2 75.68(7) . .
C5 Ag4 Ag2 113.99(12) 2_666 .
C2 Ag4 Ag2 67.55(10) . .
Ag3 Ag4 Ag2 54.009(12) . .
C7 Ag5 O12 123.19(14) . .
C7 Ag5 O14 133.15(13) . .
O12 Ag5 O14 98.81(12) . .
C7 Ag5 O8 126.74(12) . .
O12 Ag5 O8 77.57(10) . .
O14 Ag5 O8 78.28(11) . .
C7 Ag5 Ag7 49.35(10) . .
O12 Ag5 Ag7 136.27(8) . .
O14 Ag5 Ag7 113.43(10) . .
O8 Ag5 Ag7 80.86(7) . .
C7 Ag5 Ag6 45.13(10) . .
O12 Ag5 Ag6 88.32(9) . .
O14 Ag5 Ag6 168.89(10) . .
O8 Ag5 Ag6 95.10(7) . .
Ag7 Ag5 Ag6 56.225(12) . .
C7 Ag6 O4 134.36(13) . .
C7 Ag6 O16 133.82(14) . 2_556
O4 Ag6 O16 81.99(11) . 2_556
C7 Ag6 O6 126.14(14) . .
O4 Ag6 O6 81.91(10) . .
O16 Ag6 O6 77.93(12) 2_556 .
C7 Ag6 Ag7 50.82(11) . .
O4 Ag6 Ag7 149.94(8) . .
O16 Ag6 Ag7 114.81(8) 2_556 .
O6 Ag6 Ag7 77.96(8) . .
C7 Ag6 Ag8 51.85(11) . .
O4 Ag6 Ag8 144.40(8) . .
O16 Ag6 Ag8 81.98(8) 2_556 .
O6 Ag6 Ag8 125.01(7) . .
Ag7 Ag6 Ag8 65.318(14) . .
C7 Ag6 Ag5 48.96(11) . .
O4 Ag6 Ag5 101.77(8) . .
O16 Ag6 Ag5 169.53(9) 2_556 .
O6 Ag6 Ag5 92.82(8) . .
Ag7 Ag6 Ag5 57.648(14) . .
Ag8 Ag6 Ag5 99.712(14) . .
C7 Ag7 O15 133.98(13) . 1_564
C7 Ag7 O7 135.06(14) . .
O15 Ag7 O7 87.73(12) 1_564 .
C7 Ag7 O5 121.35(13) . .
O15 Ag7 O5 77.31(10) 1_564 .
O7 Ag7 O5 77.09(13) . .
C7 Ag7 Ag6 50.12(11) . .
O15 Ag7 Ag6 139.87(9) 1_564 .
O7 Ag7 Ag6 112.17(9) . .
O5 Ag7 Ag6 74.10(7) . .
C7 Ag7 Ag5 53.07(11) . .
O15 Ag7 Ag5 153.74(9) 1_564 .
O7 Ag7 Ag5 82.19(9) . .
O5 Ag7 Ag5 123.25(7) . .
Ag6 Ag7 Ag5 66.127(14) . .
C7 Ag7 Ag8 48.77(11) . .
O15 Ag7 Ag8 93.96(9) 1_564 .
O7 Ag7 Ag8 167.11(10) . .
O5 Ag7 Ag8 90.80(8) . .
Ag6 Ag7 Ag8 59.285(14) . .
Ag5 Ag7 Ag8 101.240(15) . .
C7 Ag8 O5 125.93(14) . 2_565
C7 Ag8 O15 122.22(12) . 2_556
O5 Ag8 O15 79.09(11) 2_565 2_556
C7 Ag8 C11 134.63(15) . 2_665
O5 Ag8 C11 93.89(14) 2_565 2_665
O15 Ag8 C11 82.09(13) 2_556 2_665
C7 Ag8 Ag6 47.58(10) . .
O5 Ag8 Ag6 136.30(8) 2_565 .
O15 Ag8 Ag6 77.51(7) 2_556 .
C11 Ag8 Ag6 118.53(12) 2_665 .
C7 Ag8 Ag7 45.50(10) . .
O5 Ag8 Ag7 89.59(9) 2_565 .
O15 Ag8 Ag7 92.49(8) 2_556 .
C11 Ag8 Ag7 172.88(11) 2_665 .
Ag6 Ag8 Ag7 55.396(12) . .
O14 Ag9 O1 161.95(14) 2_566 1_545
O14 Ag9 O9 116.07(13) 2_566 .
O1 Ag9 O9 81.80(14) 1_545 .
O14 Ag9 Ag10 87.98(9) 2_566 .
O1 Ag9 Ag10 78.29(10) 1_545 .
O9 Ag9 Ag10 127.48(8) . .
N1 Ag10 O2 122.6(3) . 1_545
N1 Ag10 O13 82.1(3) . 2_566
O2 Ag10 O13 146.55(17) 1_545 2_566
N1 Ag10 O16 133.8(2) . .
O2 Ag10 O16 96.22(13) 1_545 .
O13 Ag10 O16 76.04(14) 2_566 .
N1 Ag10 Ag9 88.9(2) . .
O2 Ag10 Ag9 84.18(8) 1_545 .
O13 Ag10 Ag9 73.30(10) 2_566 .
O16 Ag10 Ag9 121.65(8) . .
C6 S1 C3 91.8(2) . .
C2 C1 Ag2 134.0(4) . .
C2 C1 Ag3 146.6(4) . .
Ag2 C1 Ag3 78.06(13) . .
C2 C1 Ag1 107.1(3) . .
Ag2 C1 Ag1 88.87(14) . .
Ag3 C1 Ag1 77.88(13) . .
C2 C1 Ag4 89.0(3) . .
Ag2 C1 Ag4 84.90(14) . .
Ag3 C1 Ag4 84.58(14) . .
Ag1 C1 Ag4 162.3(2) . .
C1 C2 C3 174.8(5) . .
C1 C2 Ag4 63.1(3) . .
C3 C2 Ag4 122.0(3) . .
C2 C3 C4 123.7(4) . .
C2 C3 S1 121.6(3) . .
C4 C3 S1 114.6(3) . .
C3 C4 C5 104.0(4) . .
C6 C5 C4 114.9(4) . .
C6 C5 Ag4 85.0(3) . 2_666
C4 C5 Ag4 107.4(3) . 2_666
C5 C6 S1 114.7(4) . .
C12 S2 C9 92.4(2) . .
C8 C7 Ag6 135.0(4) . .
C8 C7 Ag7 145.9(4) . .
Ag6 C7 Ag7 79.05(13) . .
C8 C7 Ag5 102.0(3) . .
Ag6 C7 Ag5 85.91(14) . .
Ag7 C7 Ag5 77.58(13) . .
C8 C7 Ag8 97.7(3) . .
Ag6 C7 Ag8 80.57(14) . .
Ag7 C7 Ag8 85.73(14) . .
Ag5 C7 Ag8 160.3(2) . .
C7 C8 C9 177.7(5) . .
C8 C9 C10 123.8(4) . .
C8 C9 S2 120.8(3) . .
C10 C9 S2 115.2(3) . .
C11 C10 C9 101.3(3) . .
C12 C11 C10 116.2(4) . .
C12 C11 Ag8 80.5(3) . 2_665
C10 C11 Ag8 111.1(3) . 2_665
C11 C12 S2 114.9(4) . .
C13 O1 Ag9 129.8(3) . 1_565
C13 O2 Ag10 118.3(3) . 1_565
C13 O2 Ag1 136.4(3) . .
Ag10 O2 Ag1 105.25(13) 1_565 .
O1 C13 O2 128.9(5) . .
O1 C13 C14 116.2(5) . .
O2 C13 C14 114.9(4) . .
F13 C14 F11 109(2) . .
F13 C14 F13' 125.6(14) . .
F11 C14 F13' 38(3) . .
F13 C14 F11' 64(3) . .
F11 C14 F11' 136(2) . .
F13' C14 F11' 108.0(9) . .
F13 C14 F12 103(3) . .
F11 C14 F12 104(3) . .
F13' C14 F12 67(3) . .
F11' C14 F12 45(3) . .
F13 C14 F12' 41(3) . .
F11 C14 F12' 77(3) . .
F13' C14 F12' 109.9(10) . .
F11' C14 F12' 104.7(8) . .
F12 C14 F12' 137(2) . .
F13 C14 C13 120.0(13) . .
F11 C14 C13 110.8(18) . .
F13' C14 C13 113.2(8) . .
F11' C14 C13 109.8(7) . .
F12 C14 C13 109.0(16) . .
F12' C14 C13 110.8(9) . .
C15 O3 Ag3 117.7(3) . 2_566
C15 O4 Ag6 129.2(3) . .
C15 O4 Ag1 120.8(3) . 2_566
Ag6 O4 Ag1 99.77(11) . 2_566
O3 C15 O4 128.6(4) . .
O3 C15 C16 115.6(4) . .
O4 C15 C16 115.8(4) . .
F23' C16 F21 95(2) . .
F23' C16 F22 116(2) . .
F21 C16 F22 109(2) . .
F23' C16 F22' 107.5(10) . .
F21 C16 F22' 125.8(19) . .
F22 C16 F22' 17(3) . .
F23' C16 F21' 107.6(10) . .
F21 C16 F21' 21(2) . .
F22 C16 F21' 87(2) . .
F22' C16 F21' 104.6(10) . .
F23' C16 F23 14(2) . .
F21 C16 F23 109(2) . .
F22 C16 F23 105(2) . .
F22' C16 F23 95(2) . .
F21' C16 F23 118.3(19) . .
F23' C16 C15 112.8(8) . .
F21 C16 C15 104.1(13) . .
F22 C16 C15 116.8(18) . .
F22' C16 C15 110.6(11) . .
F21' C16 C15 113.3(8) . .
F23 C16 C15 113.2(16) . .
C17 O5 Ag8 144.2(3) . 2_565
C17 O5 Ag7 111.6(3) . .
Ag8 O5 Ag7 98.89(11) 2_565 .
C17 O6 Ag1 140.1(3) . 2_566
C17 O6 Ag6 110.4(3) . .
Ag1 O6 Ag6 97.16(11) 2_566 .
O5 C17 O6 127.9(4) . .
O5 C17 C18 117.2(4) . .
O6 C17 C18 114.9(4) . .
F32' C18 F33' 113.7(12) . .
F32' C18 F32 116.9(15) . .
F33' C18 F32 74.1(14) . .
F32' C18 F31' 102.2(12) . .
F33' C18 F31' 101.5(11) . .
F32 C18 F31' 27.7(13) . .
F32' C18 F31 101.0(15) . .
F33' C18 F31 25.5(16) . .
F32 C18 F31 99.6(14) . .
F31' C18 F31 126.8(13) . .
F32' C18 F33 2.8(14) . .
F33' C18 F33 110.9(13) . .
F32 C18 F33 117.0(13) . .
F31' C18 F33 103.5(13) . .
F31 C18 F33 98.3(12) . .
F32' C18 C17 114.1(10) . .
F33' C18 C17 115.7(10) . .
F32 C18 C17 116.5(9) . .
F31' C18 C17 107.6(8) . .
F31 C18 C17 105.3(10) . .
F33 C18 C17 115.8(9) . .
C19 O7 Ag7 122.3(3) . .
C19 O8 Ag2 128.1(3) . 2_566
C19 O8 Ag5 118.0(3) . .
Ag2 O8 Ag5 101.21(12) 2_566 .
O7 C19 O8 129.7(4) . .
O7 C19 C20 116.2(4) . .
O8 C19 C20 114.1(4) . .
F42' C20 F42 126.8(9) . .
F42' C20 F43 52(2) . .
F42 C20 F43 102.2(18) . .
F42' C20 F41' 104.4(7) . .
F42 C20 F41' 46.9(11) . .
F43 C20 F41' 59.0(18) . .
F42' C20 F43' 105.6(7) . .
F42 C20 F43' 59.6(11) . .
F43 C20 F43' 138.0(13) . .
F41' C20 F43' 104.5(8) . .
F42' C20 F41 71.1(18) . .
F42 C20 F41 103.4(18) . .
F43 C20 F41 122(2) . .
F41' C20 F41 140.8(12) . .
F43' C20 F41 45.0(15) . .
F42' C20 C19 116.4(5) . .
F42 C20 C19 115.9(8) . .
F43 C20 C19 107.7(12) . .
F41' C20 C19 110.5(7) . .
F43' C20 C19 114.3(6) . .
F41 C20 C19 105.7(10) . .
C21 O9 Ag2 119.5(3) . .
C21 O9 Ag9 137.2(3) . .
Ag2 O9 Ag9 102.96(12) . .
C21 O10 Ag3 131.5(3) . 2_566
C21 O10 Ag4 123.3(3) . .
Ag3 O10 Ag4 105.15(12) 2_566 .
O9 C21 O10 127.5(4) . .
O9 C21 C22 117.6(4) . .
O10 C21 C22 114.8(4) . .
F52 C22 F51 108(2) . .
F52 C22 F52' 120.3(13) . .
F51 C22 F52' 77(2) . .
F52 C22 F53' 75.7(17) . .
F51 C22 F53' 36.5(19) . .
F52' C22 F53' 108.1(10) . .
F52 C22 F51' 31.3(18) . .
F51 C22 F51' 135.6(15) . .
F52' C22 F51' 106.2(10) . .
F53' C22 F51' 106.8(10) . .
F52 C22 F53 104(2) . .
F51 C22 F53 111(2) . .
F52' C22 F53 34(2) . .
F53' C22 F53 136(2) . .
F51' C22 F53 79.1(19) . .
F52 C22 C21 117.8(10) . .
F51 C22 C21 109.1(17) . .
F52' C22 C21 115.4(7) . .
F53' C22 C21 111.2(10) . .
F51' C22 C21 108.7(10) . .
F53 C22 C21 107.4(16) . .
C23 O11 Ag4 145.7(3) . .
C23 O11 Ag3 112.1(3) . 2_566
Ag4 O11 Ag3 98.55(11) . 2_566
C23 O12 Ag5 142.3(3) . .
C23 O12 Ag2 113.4(3) . 2_566
Ag5 O12 Ag2 99.62(11) . 2_566
O11 C23 O12 127.4(4) . .
O11 C23 C24 116.4(4) . .
O12 C23 C24 116.1(4) . .
F62 C24 F62' 128.9(17) . .
F62 C24 F61 108(2) . .
F62' C24 F61 70.4(18) . .
F62 C24 F63 105(2) . .
F62' C24 F63 40.6(19) . .
F61 C24 F63 109(2) . .
F62 C24 F61' 32.1(18) . .
F62' C24 F61' 109.4(10) . .
F61 C24 F61' 131.0(14) . .
F63 C24 F61' 76(2) . .
F62 C24 F63' 75.3(18) . .
F62' C24 F63' 105.8(10) . .
F61 C24 F63' 38.2(16) . .
F63 C24 F63' 137.7(17) . .
F61' C24 F63' 105.5(9) . .
F62 C24 C23 114.6(17) . .
F62' C24 C23 113.0(8) . .
F61 C24 C23 110.0(15) . .
F63 C24 C23 109.1(15) . .
F61' C24 C23 114.0(9) . .
F63' C24 C23 108.6(8) . .
C25 O13 Ag10 127.1(4) . 2_566
C25 O14 Ag9 116.9(3) . 2_566
C25 O14 Ag5 134.7(3) . .
Ag9 O14 Ag5 107.06(13) 2_566 .
O13 C25 O14 128.9(5) . .
O13 C25 C26 115.3(5) . .
O14 C25 C26 115.8(5) . .
F71 C26 F73 125(2) . .
F71 C26 F71' 131.9(13) . .
F73 C26 F71' 28(2) . .
F71 C26 F73' 64.7(17) . .
F73 C26 F73' 132(2) . .
F71' C26 F73' 106.2(17) . .
F71 C26 F72' 48.8(14) . .
F73 C26 F72' 82(2) . .
F71' C26 F72' 103.8(13) . .
F73' C26 F72' 110.5(17) . .
F71 C26 F72 94(2) . .
F73 C26 F72 109(2) . .
F71' C26 F72 80.5(13) . .
F73' C26 F72 31(2) . .
F72' C26 F72 134.1(16) . .
F71 C26 C25 111.7(11) . .
F73 C26 C25 108.0(18) . .
F71' C26 C25 115.5(7) . .
F73' C26 C25 108.9(12) . .
F72' C26 C25 111.6(9) . .
F72 C26 C25 106.8(11) . .
C27 O15 Ag7 131.4(3) . 1_546
C27 O15 Ag8 121.8(3) . 2_556
Ag7 O15 Ag8 104.49(12) 1_546 2_556
C27 O16 Ag6 119.8(3) . 2_556
C27 O16 Ag10 133.3(3) . .
Ag6 O16 Ag10 105.03(12) 2_556 .
O16 C27 O15 128.2(4) . .
O16 C27 C28 116.8(4) . .
O15 C27 C28 114.9(4) . .
F82' C28 F81' 108.4(10) . .
F82' C28 F83' 107.6(10) . .
F81' C28 F83' 107.4(11) . .
F82' C28 F82 116.5(18) . .
F81' C28 F82 15(3) . .
F83' C28 F82 92(2) . .
F82' C28 F81 86.7(18) . .
F81' C28 F81 118.7(19) . .
F83' C28 F81 21(2) . .
F82 C28 F81 105(2) . .
F82' C28 F83 18.2(18) . .
F81' C28 F83 96.9(17) . .
F83' C28 F83 125.3(16) . .
F82 C28 F83 108(2) . .
F81 C28 F83 104.7(17) . .
F82' C28 C27 113.3(9) . .
F81' C28 C27 112.4(10) . .
F83' C28 C27 107.5(9) . .
F82 C28 C27 116.7(16) . .
F81 C28 C27 114.5(10) . .
F83 C28 C27 107.0(13) . .
C29 N1 Ag10 168.7(15) . .
N1 C29 C30 161.9(17) . .

loop_
_geom_bond_atom_site_label_1
_geom_bond_atom_site_label_2
_geom_bond_distance
_geom_bond_site_symmetry_2
Ag1 C1 2.297(4) .
Ag1 O2 2.372(3) .
Ag1 O6 2.399(3) 2_566
Ag1 O4 2.466(3) 2_566
Ag1 Ag3 2.8323(5) .
Ag1 Ag2 3.1519(6) .
Ag2 C1 2.204(4) .
Ag2 O8 2.343(3) 2_566
Ag2 O9 2.427(3) .
Ag2 O12 2.491(3) 2_566
Ag2 Ag3 2.7781(6) .
Ag2 Ag4 3.0626(6) .
Ag3 C1 2.208(4) .
Ag3 O10 2.309(3) 2_566
Ag3 O3 2.347(3) 2_566
Ag3 O11 2.569(3) 2_566
Ag3 Ag4 3.0557(6) .
Ag4 C1 2.331(4) .
Ag4 O11 2.368(3) .
Ag4 O10 2.404(3) .
Ag4 C5 2.583(5) 2_666
Ag4 C2 2.613(4) .
Ag5 C7 2.328(4) .
Ag5 O12 2.386(3) .
Ag5 O14 2.402(3) .
Ag5 O8 2.477(3) .
Ag5 Ag7 2.8436(5) .
Ag5 Ag6 3.0782(6) .
Ag6 C7 2.187(4) .
Ag6 O4 2.328(3) .
Ag6 O16 2.363(3) 2_556
Ag6 O6 2.491(3) .
Ag6 Ag7 2.7980(5) .
Ag6 Ag8 2.9225(6) .
Ag7 C7 2.209(4) .
Ag7 O15 2.310(3) 1_564
Ag7 O7 2.340(3) .
Ag7 O5 2.594(3) .
Ag7 Ag8 3.0888(6) .
Ag8 C7 2.330(4) .
Ag8 O5 2.364(3) 2_565
Ag8 O15 2.457(3) 2_556
Ag8 C11 2.615(5) 2_665
Ag9 O14 2.225(3) 2_566
Ag9 O1 2.229(4) 1_545
Ag9 O9 2.477(3) .
Ag9 Ag10 2.9090(6) .
Ag10 N1 2.285(8) .
Ag10 O2 2.300(3) 1_545
Ag10 O13 2.392(4) 2_566
Ag10 O16 2.478(3) .
S1 C6 1.680(5) .
S1 C3 1.695(4) .
C1 C2 1.223(6) .
C2 C3 1.427(6) .
C3 C4 1.473(6) .
C4 C5 1.497(6) .
C5 C6 1.331(7) .
C5 Ag4 2.583(5) 2_666
S2 C12 1.672(5) .
S2 C9 1.680(4) .
C7 C8 1.216(6) .
C8 C9 1.417(6) .
C9 C10 1.526(5) .
C10 C11 1.515(6) .
C11 C12 1.331(7) .
C11 Ag8 2.615(5) 2_665
O1 C13 1.226(6) .
O1 Ag9 2.229(4) 1_565
O2 C13 1.241(6) .
O2 Ag10 2.300(3) 1_565
C13 C14 1.547(8) .
C14 F13 1.14(2) .
C14 F11 1.23(3) .
C14 F13' 1.282(11) .
C14 F11' 1.321(11) .
C14 F12 1.33(3) .
C14 F12' 1.326(11) .
O3 C15 1.228(5) .
O3 Ag3 2.347(3) 2_566
O4 C15 1.248(5) .
O4 Ag1 2.466(3) 2_566
C15 C16 1.545(7) .
C16 F23' 1.289(16) .
C16 F21 1.30(2) .
C16 F22 1.31(3) .
C16 F22' 1.313(15) .
C16 F21' 1.325(14) .
C16 F23 1.39(3) .
O5 C17 1.237(5) .
O5 Ag8 2.364(3) 2_565
O6 C17 1.239(5) .
O6 Ag1 2.399(3) 2_566
C17 C18 1.534(6) .
C18 F32' 1.179(16) .
C18 F33' 1.205(17) .
C18 F32 1.231(16) .
C18 F31' 1.355(16) .
C18 F31 1.400(18) .
C18 F33 1.413(19) .
O7 C19 1.222(5) .
O8 C19 1.249(5) .
O8 Ag2 2.343(3) 2_566
C19 C20 1.519(7) .
C20 F42' 1.300(4) .
C20 F42 1.308(5) .
C20 F43 1.315(5) .
C20 F41' 1.317(5) .
C20 F43' 1.317(5) .
C20 F41 1.320(5) .
O9 C21 1.231(5) .
O10 C21 1.244(5) .
O10 Ag3 2.309(3) 2_566
C21 C22 1.532(7) .
C22 F52 1.23(2) .
C22 F51 1.26(3) .
C22 F52' 1.261(12) .
C22 F53' 1.272(13) .
C22 F51' 1.298(15) .
C22 F53 1.33(3) .
O11 C23 1.236(5) .
O11 Ag3 2.569(3) 2_566
O12 C23 1.248(5) .
O12 Ag2 2.491(3) 2_566
C23 C24 1.539(7) .
C24 F62 1.24(2) .
C24 F62' 1.257(12) .
C24 F61 1.28(3) .
C24 F63 1.29(3) .
C24 F61' 1.293(14) .
C24 F63' 1.333(13) .
O13 C25 1.214(6) .
O13 Ag10 2.392(4) 2_566
O14 C25 1.247(6) .
O14 Ag9 2.225(3) 2_566
C25 C26 1.540(8) .
C26 F71 1.223(19) .
C26 F73 1.23(3) .
C26 F71' 1.273(11) .
C26 F73' 1.282(17) .
C26 F72' 1.301(13) .
C26 F72 1.45(3) .
O15 C27 1.243(5) .
O15 Ag7 2.310(3) 1_546
O15 Ag8 2.457(3) 2_556
O16 C27 1.228(5) .
O16 Ag6 2.363(3) 2_556
C27 C28 1.549(7) .
C28 F82' 1.268(12) .
C28 F81' 1.279(12) .
C28 F83' 1.294(14) .
C28 F82 1.343(19) .
C28 F81 1.350(18) .
C28 F83 1.355(17) .
N1 C29 1.108(12) .
C29 C30 1.749(19) .
